data_7225449
loop_
_publ_author_name
'Aragoni, M. Carla'
'Arca, Massimiliano'
'Coles, Simon J.'
'Crespo Alonso, Miriam'
'Coles (n\'ee Huth), Susanne L.'
'Davies, Robert P.'
'Hursthouse, Michael B.'
'Isaia, Francesco'
'Lai, Romina'
'Lippolis, Vito'

_publ_section_title
;
 Coordination polymers and polygons using di-pyridyl-thiadiazole spacers
 and substituted phosphorodithioato NiIIcomplexes: potential and
 limitations for inorganic crystal engineering
;
_journal_issue 30
_journal_name_full CrystEngComm
_journal_page_first 5620
_journal_paper_doi 10.1039/C6CE00991C
_journal_volume 18
_journal_year 2016
_chemical_formula_moiety 'C36 H28 N4 Ni P2 S5, 2(C7 H8)'
_chemical_formula_sum 'C50 H44 N4 Ni P2 S5'
_chemical_formula_weight 981.84
_chemical_name_systematic
; 
 ? 
;
_space_group_IT_number 62
_symmetry_cell_setting orthorhombic
_symmetry_space_group_name_Hall '-P 2ac 2n'
_symmetry_space_group_name_H-M 'P n m a'
_atom_sites_solution_hydrogens geom
_atom_sites_solution_primary direct
_atom_sites_solution_secondary difmap
_audit_creation_method SHELXL-97
_audit_update_record
;
2016-04-14 deposited with the CCDC.
2016-06-06 downloaded from the CCDC.
;
_cell_angle_alpha 90
_cell_angle_beta 90
_cell_angle_gamma 90
_cell_formula_units_Z 4
_cell_length_a 26.52841(17)
_cell_length_b 25.85346(16)
_cell_length_c 7.00906(5)
_cell_measurement_reflns_used 35895
_cell_measurement_temperature 173(2)
_cell_measurement_theta_max 71.2169
_cell_measurement_theta_min 1.6660
_cell_volume 4807.17(5)
_computing_cell_refinement 'CrysAlis RED, Oxford Diffraction Ltd'
_computing_data_collection 'CrysAlis CCD, Oxford Diffraction Ltd'
_computing_data_reduction 'CrysAlis RED, Oxford Diffraction Ltd'
_computing_molecular_graphics 'Bruker SHELXTL'
_computing_publication_material 'Bruker SHELXTL'
_computing_structure_refinement 'SHELXL-97 (Sheldrick, 1997)'
_computing_structure_solution 'SHELXS-97 (Sheldrick, 1990)'
_diffrn_ambient_temperature 173(2)
_diffrn_detector_area_resol_mean 8.2556
_diffrn_measured_fraction_theta_full 0.992
_diffrn_measured_fraction_theta_max 0.992
_diffrn_measurement_device_type 'OD Xcalibur PX Ultra'
_diffrn_measurement_method 'omega scans'
_diffrn_radiation_monochromator graphite
_diffrn_radiation_source 'Enhance Ultra (Cu) X-ray Source'
_diffrn_radiation_type CuK\a
_diffrn_radiation_wavelength 1.54184
_diffrn_reflns_av_R_equivalents 0.0372
_diffrn_reflns_av_sigmaI/netI 0.0130
_diffrn_reflns_limit_h_max 28
_diffrn_reflns_limit_h_min -31
_diffrn_reflns_limit_k_max 31
_diffrn_reflns_limit_k_min -31
_diffrn_reflns_limit_l_max 8
_diffrn_reflns_limit_l_min -8
_diffrn_reflns_number 65823
_diffrn_reflns_theta_full 71.38
_diffrn_reflns_theta_max 71.38
_diffrn_reflns_theta_min 3.33
_diffrn_standards_number 0
_exptl_absorpt_coefficient_mu 3.543
_exptl_absorpt_correction_T_max 1.00000
_exptl_absorpt_correction_T_min 0.59066
_exptl_absorpt_correction_type multi-scan
_exptl_absorpt_process_details
; 
CrysAlis RED, Oxford Diffraction Ltd., 
Version 1.171.32.5 (release 08-05-2007 CrysAlis171 .NET) 
(compiled May  8 2007,13:10:02) 
Empirical absorption correction using spherical harmonics, 
implemented in SCALE3 ABSPACK scaling algorithm. 
;
_exptl_crystal_colour Yellow
_exptl_crystal_density_diffrn 1.357
_exptl_crystal_density_method 'not measured'
_exptl_crystal_description 'blocky needles'
_exptl_crystal_F_000 2040
_exptl_crystal_size_max 0.25
_exptl_crystal_size_mid 0.16
_exptl_crystal_size_min 0.07
_refine_diff_density_max 1.306
_refine_diff_density_min -0.523
_refine_diff_density_rms 0.101
_refine_ls_extinction_method none
_refine_ls_goodness_of_fit_ref 1.211
_refine_ls_hydrogen_treatment constr
_refine_ls_matrix_type full
_refine_ls_number_parameters 302
_refine_ls_number_reflns 4757
_refine_ls_number_restraints 40
_refine_ls_restrained_S_all 1.207
_refine_ls_R_factor_all 0.0886
_refine_ls_R_factor_gt 0.0861
_refine_ls_shift/su_max 0.001
_refine_ls_shift/su_mean 0.000
_refine_ls_structure_factor_coef Fsqd
_refine_ls_weighting_details 'calc w=1/[\s^2^(Fo^2^)+(0.0661P)^2^+25.4336P] where P=(Fo^2^+2Fc^2^)/3'
_refine_ls_weighting_scheme calc
_refine_ls_wR_factor_gt 0.2236
_refine_ls_wR_factor_ref 0.2246
_reflns_number_gt 4485
_reflns_number_total 4757
_reflns_threshold_expression >2sigma(I)
_cod_data_source_file c6ce00991c2.cif
_cod_data_source_block RD0729
_cod_depositor_comments
;
The following automatic conversions were performed:

'_symmetry_cell_setting' value 'Orthorhombic' changed to
'orthorhombic' according to
/usr/data/users/saulius/crontab/automatic-downloads/rss-feeds/RSC/lib/dictionaries/cif_core.dic
dictionary named 'cif_core.dic' version 2.4.2 from 2011-04-26.

Automatic conversion script
Id: cif_fix_values 4268 2015-11-12 08:31:59Z antanas 

 Adding full bibliography for 7225443--7225450.cif.
;
_cod_original_cell_volume 4807.17(12)
_cod_original_sg_symbol_H-M Pnma
_cod_database_code 7225449

loop_
_symmetry_equiv_pos_as_xyz
'x, y, z'
'-x+1/2, -y, z+1/2'
'-x, y+1/2, -z'
'x+1/2, -y+1/2, -z+1/2'
'-x, -y, -z'
'x-1/2, y, -z-1/2'
'x, -y-1/2, z'
'-x-1/2, y-1/2, z-1/2'

loop_
_atom_site_label
_atom_site_type_symbol
_atom_site_fract_x
_atom_site_fract_y
_atom_site_fract_z
_atom_site_U_iso_or_equiv
_atom_site_adp_type
_atom_site_occupancy
_atom_site_symmetry_multiplicity
_atom_site_calc_flag
_atom_site_refinement_flags
_atom_site_disorder_assembly
_atom_site_disorder_group
Ni Ni 0.66250(4) 0.2500 0.76419(17) 0.0291(3) Uani 1 2 d S . .
P P 0.66809(5) 0.36537(5) 0.7784(2) 0.0385(4) Uani 1 1 d . . .
S1 S 0.62930(5) 0.32160(5) 0.96355(19) 0.0367(3) Uani 1 1 d . . .
S2 S 0.69540(5) 0.32268(6) 0.5647(2) 0.0403(3) Uani 1 1 d . . .
N1 N 0.7313(2) 0.2500 0.9206(8) 0.0325(13) Uani 1 2 d S . .
C2 C 0.7769(3) 0.2500 0.8376(11) 0.0354(16) Uani 1 2 d S . .
H2A H 0.7786 0.2500 0.7022 0.042 Uiso 1 2 calc SR . .
C3 C 0.8218(3) 0.2500 0.9402(10) 0.0357(16) Uani 1 2 d SD A .
C4 C 0.8186(3) 0.2500 1.1375(11) 0.047(2) Uani 1 2 d S . .
H4A H 0.8484 0.2500 1.2125 0.057 Uiso 1 2 calc SR . .
C5 C 0.7725(3) 0.2500 1.2239(12) 0.054(2) Uani 1 2 d S . .
H5A H 0.7698 0.2500 1.3591 0.065 Uiso 1 2 calc SR . .
C6 C 0.7301(3) 0.2500 1.1119(11) 0.0425(19) Uani 1 2 d S . .
H6A H 0.6982 0.2500 1.1732 0.051 Uiso 1 2 calc SR . .
C7 C 0.8712(2) 0.2500 0.8463(9) 0.0355(16) Uani 1 2 d SD . .
N8 N 0.8775(7) 0.2500 0.657(3) 0.055(6) Uiso 0.615(10) 2 d SPDU A 1
S9 S 0.93728(15) 0.2500 0.6069(7) 0.0436(13) Uani 0.615(10) 2 d SPDU A 1
N8' N 0.9455(8) 0.2500 0.653(3) 0.046(9) Uiso 0.385(10) 2 d SPDU A 2
S9' S 0.8850(3) 0.2500 0.6143(10) 0.048(2) Uani 0.385(10) 2 d SPDU A 2
C10 C 0.9533(2) 0.2500 0.8418(9) 0.0311(15) Uani 1 2 d SD . .
N11 N 0.9130(2) 0.2500 0.9524(8) 0.0340(14) Uani 1 2 d SD A .
C12 C 1.0044(2) 0.2500 0.9249(10) 0.0320(15) Uani 1 2 d SD A .
C13 C 1.0482(2) 0.2500 0.8189(11) 0.0324(15) Uani 1 2 d S . .
H13A H 1.0455 0.2500 0.6837 0.039 Uiso 1 2 calc SR A .
N14 N 1.0943(2) 0.2500 0.8967(9) 0.0332(13) Uani 1 2 d S . .
C15 C 1.0976(3) 0.2500 1.0885(11) 0.043(2) Uani 1 2 d S . .
H15A H 1.1299 0.2500 1.1468 0.052 Uiso 1 2 calc SR A .
C16 C 1.0550(3) 0.2500 1.2029(12) 0.049(2) Uani 1 2 d S A .
H16A H 1.0583 0.2500 1.3378 0.058 Uiso 1 2 calc SR . .
C17 C 1.0081(3) 0.2500 1.1212(11) 0.0411(18) Uani 1 2 d S . .
H17A H 0.9786 0.2500 1.1984 0.049 Uiso 1 2 calc SR A .
C18 C 0.6277(2) 0.4173(2) 0.6912(12) 0.0552(17) Uani 1 1 d . . .
C19 C 0.6129(3) 0.4195(4) 0.4995(14) 0.079(3) Uani 1 1 d . . .
H19A H 0.6237 0.3942 0.4098 0.095 Uiso 1 1 calc R . .
C20 C 0.5815(4) 0.4606(5) 0.446(2) 0.113(4) Uani 1 1 d . . .
H20A H 0.5711 0.4636 0.3170 0.136 Uiso 1 1 calc R . .
C21 C 0.5652(4) 0.4968(5) 0.577(2) 0.118(5) Uani 1 1 d . . .
H21A H 0.5440 0.5244 0.5374 0.142 Uiso 1 1 calc R . .
C22 C 0.5791(4) 0.4934(3) 0.758(2) 0.108(4) Uani 1 1 d . . .
H22A H 0.5669 0.5180 0.8468 0.130 Uiso 1 1 calc R . .
C23 C 0.6115(3) 0.4543(3) 0.8205(15) 0.076(2) Uani 1 1 d . . .
H23A H 0.6222 0.4530 0.9498 0.091 Uiso 1 1 calc R . .
C24 C 0.7186(2) 0.3995(2) 0.8993(10) 0.0517(15) Uani 1 1 d . . .
C25 C 0.7471(4) 0.4339(4) 0.7974(15) 0.094(3) Uani 1 1 d . . .
H25A H 0.7399 0.4405 0.6669 0.112 Uiso 1 1 calc R . .
C26 C 0.7873(4) 0.4592(5) 0.889(2) 0.120(4) Uani 1 1 d . . .
H26A H 0.8080 0.4822 0.8180 0.143 Uiso 1 1 calc R . .
C27 C 0.7968(4) 0.4514(5) 1.0734(19) 0.111(4) Uani 1 1 d . . .
H27A H 0.8237 0.4697 1.1327 0.133 Uiso 1 1 calc R . .
C28 C 0.7684(4) 0.4174(5) 1.1794(16) 0.109(4) Uani 1 1 d . . .
H28A H 0.7756 0.4116 1.3105 0.131 Uiso 1 1 calc R . .
C29 C 0.7284(3) 0.3913(3) 1.0893(12) 0.072(2) Uani 1 1 d . . .
H29A H 0.7080 0.3679 1.1601 0.087 Uiso 1 1 calc R . .
C30 C 0.4660(15) 0.610(2) 1.258(7) 0.22(2) Uiso 0.227(4) 1 d PDU B 1
H30A H 0.4394 0.5915 1.1904 0.331 Uiso 0.227(4) 1 d PR B 1
H30B H 0.4537 0.6448 1.2935 0.331 Uiso 0.227(4) 1 d PR B 1
H30C H 0.4753 0.5912 1.3737 0.331 Uiso 0.227(4) 1 d PR B 1
C31 C 0.5102(9) 0.6157(13) 1.130(5) 0.074(10) Uiso 0.227(4) 1 d PGD B 1
C32 C 0.5585(12) 0.6117(12) 1.205(3) 0.14(2) Uiso 0.227(4) 1 d PGD B 1
H32A H 0.5632 0.6045 1.3370 0.162 Uiso 0.227(4) 1 calc PR B 1
C33 C 0.6002(8) 0.6184(11) 1.087(4) 0.046(7) Uiso 0.227(4) 1 d PG B 1
H33A H 0.6332 0.6157 1.1385 0.056 Uiso 0.227(4) 1 calc PR B 1
C34 C 0.5934(8) 0.6289(11) 0.895(4) 0.063(9) Uiso 0.227(4) 1 d PG B 1
H34A H 0.6219 0.6335 0.8140 0.075 Uiso 0.227(4) 1 calc PR B 1
C35 C 0.5451(11) 0.6329(12) 0.820(3) 0.064(8) Uiso 0.227(4) 1 d PG B 1
H35A H 0.5405 0.6401 0.6880 0.077 Uiso 0.227(4) 1 calc PR B 1
C36 C 0.5034(7) 0.6262(13) 0.938(5) 0.086(16) Uiso 0.227(4) 1 d PGD B 1
H36A H 0.4704 0.6289 0.8864 0.103 Uiso 0.227(4) 1 calc PR B 1
C30' C 0.6626(7) 0.6263(17) 1.004(5) 0.213(18) Uiso 0.392(15) 1 d PDU C 2
H30D H 0.6727 0.6250 0.8692 0.319 Uiso 0.392(15) 1 d PR C 2
H30E H 0.6777 0.5972 1.0722 0.319 Uiso 0.392(15) 1 d PR C 2
H30F H 0.6741 0.6589 1.0603 0.319 Uiso 0.392(15) 1 d PR C 2
C31' C 0.6072(5) 0.6229(8) 1.021(3) 0.105(13) Uiso 0.392(15) 1 d PGD C 2
C32' C 0.5769(8) 0.6306(8) 0.861(2) 0.081(7) Uiso 0.392(15) 1 d PGD C 2
H32B H 0.5919 0.6373 0.7408 0.097 Uiso 0.392(15) 1 calc PR C 2
C33' C 0.5248(8) 0.6285(9) 0.879(3) 0.097(8) Uiso 0.392(15) 1 d PG C 2
H33B H 0.5041 0.6337 0.7697 0.116 Uiso 0.392(15) 1 calc PR C 2
C34' C 0.5029(5) 0.6186(9) 1.055(4) 0.082(8) Uiso 0.392(15) 1 d PG C 2
H34B H 0.4672 0.6172 1.0668 0.099 Uiso 0.392(15) 1 calc PR C 2
C35' C 0.5332(8) 0.6109(9) 1.214(3) 0.128(12) Uiso 0.392(15) 1 d PG C 2
H35B H 0.5182 0.6042 1.3351 0.154 Uiso 0.392(15) 1 calc PR C 2
C36' C 0.5853(7) 0.6130(8) 1.197(2) 0.079(7) Uiso 0.392(15) 1 d PGD C 2
H36B H 0.6060 0.6078 1.3062 0.095 Uiso 0.392(15) 1 calc PR C 2
C30" C 0.6403(11) 0.6173(18) 1.158(5) 0.206(17) Uiso 0.382(15) 1 d PDU D 3
H30G H 0.6287 0.6269 1.2858 0.310 Uiso 0.382(15) 1 d PR D 3
H30H H 0.6682 0.6400 1.1199 0.310 Uiso 0.382(15) 1 d PR D 3
H30I H 0.6518 0.5813 1.1584 0.310 Uiso 0.382(15) 1 d PR D 3
C31" C 0.5972(7) 0.6229(9) 1.025(3) 0.26(4) Uiso 0.382(15) 1 d PGD D 3
C32" C 0.6051(8) 0.6343(9) 0.833(3) 0.095(8) Uiso 0.382(15) 1 d PGD D 3
H32C H 0.6384 0.6397 0.7871 0.114 Uiso 0.382(15) 1 calc PR D 3
C33" C 0.5644(10) 0.6376(10) 0.709(3) 0.139(14) Uiso 0.382(15) 1 d PG D 3
H33C H 0.5698 0.6454 0.5780 0.166 Uiso 0.382(15) 1 calc PR D 3
C34" C 0.5157(9) 0.6296(12) 0.776(4) 0.177(18) Uiso 0.382(15) 1 d PG D 3
H34C H 0.4879 0.6319 0.6913 0.213 Uiso 0.382(15) 1 calc PR D 3
C35" C 0.5078(7) 0.6183(11) 0.968(5) 0.15(2) Uiso 0.382(15) 1 d PG D 3
H35C H 0.4745 0.6128 1.0137 0.182 Uiso 0.382(15) 1 calc PR D 3
C36" C 0.5485(8) 0.6149(9) 1.092(3) 0.095(8) Uiso 0.382(15) 1 d PGD D 3
H36C H 0.5431 0.6072 1.2228 0.114 Uiso 0.382(15) 1 calc PR D 3

loop_
_atom_site_aniso_label
_atom_site_aniso_U_11
_atom_site_aniso_U_22
_atom_site_aniso_U_33
_atom_site_aniso_U_23
_atom_site_aniso_U_13
_atom_site_aniso_U_12
Ni 0.0131(5) 0.0437(7) 0.0304(6) 0.000 0.0007(4) 0.000
P 0.0277(6) 0.0408(7) 0.0469(8) 0.0036(6) 0.0021(6) -0.0031(5)
S1 0.0289(6) 0.0417(7) 0.0396(7) -0.0002(5) 0.0071(5) -0.0010(5)
S2 0.0309(7) 0.0534(8) 0.0365(7) 0.0052(6) 0.0046(5) -0.0044(6)
N1 0.018(3) 0.051(4) 0.029(3) 0.000 0.002(2) 0.000
C2 0.021(3) 0.049(4) 0.036(4) 0.000 -0.001(3) 0.000
C3 0.021(3) 0.053(4) 0.033(4) 0.000 0.001(3) 0.000
C4 0.015(3) 0.098(7) 0.030(4) 0.000 -0.006(3) 0.000
C5 0.023(4) 0.108(8) 0.032(4) 0.000 0.002(3) 0.000
C6 0.024(4) 0.070(5) 0.034(4) 0.000 0.003(3) 0.000
C7 0.022(3) 0.058(5) 0.026(4) 0.000 -0.001(3) 0.000
S9 0.0173(16) 0.087(3) 0.027(2) 0.000 0.0064(15) 0.000
S9' 0.022(3) 0.098(6) 0.024(3) 0.000 -0.008(2) 0.000
C10 0.013(3) 0.052(4) 0.028(4) 0.000 0.001(3) 0.000
N11 0.016(3) 0.061(4) 0.025(3) 0.000 0.001(2) 0.000
C12 0.019(3) 0.044(4) 0.033(4) 0.000 -0.003(3) 0.000
C13 0.016(3) 0.049(4) 0.033(4) 0.000 0.001(3) 0.000
N14 0.017(3) 0.050(4) 0.033(3) 0.000 -0.007(2) 0.000
C15 0.012(3) 0.082(6) 0.035(4) 0.000 -0.001(3) 0.000
C16 0.020(4) 0.096(7) 0.030(4) 0.000 0.002(3) 0.000
C17 0.022(3) 0.074(6) 0.027(4) 0.000 0.001(3) 0.000
C18 0.029(3) 0.050(3) 0.087(5) 0.019(3) 0.011(3) 0.001(2)
C19 0.045(4) 0.088(6) 0.105(7) 0.037(5) -0.006(4) 0.008(4)
C20 0.069(6) 0.118(9) 0.152(11) 0.067(9) -0.011(7) 0.013(6)
C21 0.064(6) 0.087(7) 0.202(16) 0.063(9) 0.014(8) 0.021(5)
C22 0.062(5) 0.056(5) 0.207(14) 0.036(7) 0.031(7) 0.013(4)
C23 0.070(5) 0.046(4) 0.112(7) 0.013(4) 0.023(5) 0.007(3)
C24 0.037(3) 0.052(3) 0.066(4) -0.005(3) -0.001(3) -0.009(3)
C25 0.087(6) 0.099(7) 0.095(7) 0.011(6) -0.007(5) -0.055(5)
C26 0.081(7) 0.133(10) 0.144(11) 0.002(9) -0.013(7) -0.069(7)
C27 0.082(7) 0.120(9) 0.131(10) -0.034(8) -0.018(7) -0.051(6)
C28 0.087(7) 0.150(10) 0.090(7) -0.030(7) -0.021(6) -0.044(7)
C29 0.062(5) 0.088(6) 0.066(5) -0.021(4) -0.001(4) -0.026(4)

loop_
_atom_type_symbol
_atom_type_description
_atom_type_scat_dispersion_real
_atom_type_scat_dispersion_imag
_atom_type_scat_source
C C 0.0181 0.0091 'International Tables Vol C Tables 4.2.6.8 and 6.1.1.4'
H H 0.0000 0.0000 'International Tables Vol C Tables 4.2.6.8 and 6.1.1.4'
N N 0.0311 0.0180 'International Tables Vol C Tables 4.2.6.8 and 6.1.1.4'
P P 0.2955 0.4335 'International Tables Vol C Tables 4.2.6.8 and 6.1.1.4'
S S 0.3331 0.5567 'International Tables Vol C Tables 4.2.6.8 and 6.1.1.4'
Ni Ni -3.0029 0.5091 'International Tables Vol C Tables 4.2.6.8 and 6.1.1.4'

loop_
_geom_angle_atom_site_label_1
_geom_angle_atom_site_label_2
_geom_angle_atom_site_label_3
_geom_angle
_geom_angle_site_symmetry_1
_geom_angle_site_symmetry_3
N1 Ni N14 179.1(2) . 6_557
N1 Ni S1 90.82(11) . 7_565
N14 Ni S1 89.80(11) 6_557 7_565
N1 Ni S1 90.82(11) . .
N14 Ni S1 89.80(11) 6_557 .
S1 Ni S1 96.51(7) 7_565 .
N1 Ni S2 89.36(11) . .
N14 Ni S2 90.03(11) 6_557 .
S1 Ni S2 179.48(6) 7_565 .
S1 Ni S2 83.00(4) . .
N1 Ni S2 89.36(11) . 7_565
N14 Ni S2 90.03(11) 6_557 7_565
S1 Ni S2 83.00(4) 7_565 7_565
S1 Ni S2 179.48(6) . 7_565
S2 Ni S2 97.49(8) . 7_565
C24 P C18 103.4(3) . .
C24 P S2 110.5(2) . .
C18 P S2 111.7(3) . .
C24 P S1 110.5(2) . .
C18 P S1 109.4(2) . .
S2 P S1 111.07(9) . .
P S1 Ni 82.78(6) . .
P S2 Ni 82.49(6) . .
C6 N1 C2 117.0(6) . .
C6 N1 Ni 119.7(5) . .
C2 N1 Ni 123.3(5) . .
N1 C2 C3 123.2(7) . .
C4 C3 C2 117.6(7) . .
C4 C3 C7 120.2(6) . .
C2 C3 C7 122.2(6) . .
C5 C4 C3 119.9(7) . .
C4 C5 C6 118.7(8) . .
N1 C6 C5 123.6(7) . .
N11 C7 N8 116.7(10) . .
N11 C7 C3 119.5(6) . .
N8 C7 C3 123.8(10) . .
N11 C7 S9' 111.2(5) . .
N8 C7 S9' 5.5(9) . .
C3 C7 S9' 129.3(6) . .
C7 N8 S9 109.6(13) . .
N8 S9 C10 92.0(7) . .
C10 N8' S9' 108.5(14) . .
N8' S9' C7 93.0(9) . .
N11 C10 N8' 117.0(10) . .
N11 C10 C12 120.8(6) . .
N8' C10 C12 122.1(10) . .
N11 C10 S9 111.5(5) . .
N8' C10 S9 5.6(9) . .
C12 C10 S9 127.7(5) . .
C10 N11 C7 110.2(6) . .
C17 C12 C13 118.5(6) . .
C17 C12 C10 117.3(6) . .
C13 C12 C10 124.2(6) . .
N14 C13 C12 123.4(7) . .
C13 N14 C15 117.8(6) . .
C13 N14 Ni 124.0(5) . 6_657
C15 N14 Ni 118.2(4) . 6_657
N14 C15 C16 121.6(7) . .
C17 C16 C15 120.0(7) . .
C16 C17 C12 118.8(7) . .
C23 C18 C19 120.9(7) . .
C23 C18 P 118.1(6) . .
C19 C18 P 121.0(6) . .
C18 C19 C20 116.9(10) . .
C21 C20 C19 121.6(12) . .
C22 C21 C20 120.3(10) . .
C21 C22 C23 121.5(12) . .
C18 C23 C22 118.9(10) . .
C25 C24 C29 120.2(7) . .
C25 C24 P 118.7(6) . .
C29 C24 P 121.1(5) . .
C24 C25 C26 118.9(10) . .
C27 C26 C25 121.2(10) . .
C26 C27 C28 121.0(9) . .
C27 C28 C29 118.5(10) . .
C24 C29 C28 120.2(8) . .
C32 C31 C36 120.0 . .
C32 C31 C30 119.7(8) . .
C36 C31 C30 120.3(8) . .
C31 C32 C33 120.0 . .
C32 C33 C34 120.0 . .
C35 C34 C33 120.0 . .
C34 C35 C36 120.0 . .
C35 C36 C31 120.0 . .
C32' C31' C36' 120.0 . .
C32' C31' C30' 120.1(8) . .
C36' C31' C30' 119.9(8) . .
C33' C32' C31' 120.0 . .
C32' C33' C34' 120.0 . .
C35' C34' C33' 120.0 . .
C34' C35' C36' 120.0 . .
C35' C36' C31' 120.0 . .
C32" C31" C36" 120.0 . .
C32" C31" C30" 120.7(8) . .
C36" C31" C30" 119.2(8) . .
C33" C32" C31" 120.0 . .
C32" C33" C34" 120.0 . .
C33" C34" C35" 120.0 . .
C36" C35" C34" 120.0 . .
C35" C36" C31" 120.0 . .

loop_
_geom_bond_atom_site_label_1
_geom_bond_atom_site_label_2
_geom_bond_distance
_geom_bond_site_symmetry_2
Ni N1 2.128(6) .
Ni N14 2.133(6) 6_557
Ni S1 2.4809(15) 7_565
Ni S1 2.4809(15) .
Ni S2 2.4994(15) .
Ni S2 2.4994(15) 7_565
P C24 1.816(6) .
P C18 1.823(6) .
P S2 1.996(2) .
P S1 2.0061(19) .
N1 C6 1.342(10) .
N1 C2 1.342(9) .
C2 C3 1.392(10) .
C3 C4 1.386(11) .
C3 C7 1.467(9) .
C4 C5 1.365(11) .
C5 C6 1.370(11) .
C7 N11 1.334(9) .
C7 N8 1.338(19) .
C7 S9' 1.667(9) .
N8 S9 1.624(17) .
S9 C10 1.701(8) .
N8' C10 1.34(2) .
N8' S9' 1.628(18) .
C10 N11 1.320(8) .
C10 C12 1.475(8) .
C12 C17 1.380(10) .
C12 C13 1.380(10) .
C13 N14 1.338(8) .
N14 C15 1.347(10) .
N14 Ni 2.133(6) 6_657
C15 C16 1.385(10) .
C16 C17 1.370(10) .
C18 C23 1.385(11) .
C18 C19 1.401(12) .
C19 C20 1.402(12) .
C20 C21 1.381(18) .
C21 C22 1.320(18) .
C22 C23 1.399(12) .
C24 C25 1.368(10) .
C24 C29 1.373(10) .
C25 C26 1.404(12) .
C26 C27 1.333(15) .
C27 C28 1.377(15) .
C28 C29 1.408(10) .
C30 C31 1.482(14) .
C31 C32 1.3900 .
C31 C36 1.3900 .
C32 C33 1.3900 .
C33 C34 1.3900 .
C34 C35 1.3900 .
C35 C36 1.3900 .
C30' C31' 1.476(14) .
C31' C32' 1.3900 .
C31' C36' 1.3900 .
C32' C33' 1.3900 .
C33' C34' 1.3900 .
C34' C35' 1.3900 .
C35' C36' 1.3900 .
C30" C31" 1.484(14) .
C31" C32" 1.3900 .
C31" C36" 1.3900 .
C32" C33" 1.3900 .
C33" C34" 1.3900 .
C34" C35" 1.3900 .
C35" C36" 1.3900 .
